data_4340712
loop_
_publ_author_name
'Le Gal, Yann'
'Roisnel, Thierry'
'Auban-Senzier, Pascale'
'Guizouarn, Thierry'
'Lorcy, Dominique'

_publ_section_title
;
 Hydrogen-bonding interactions in a single-component molecular conductor:
 a hydroxyethyl-substituted radical gold dithiolene complex.
;
_journal_issue 16
_journal_name_full 'Inorganic chemistry'
_journal_page_first 8755
_journal_page_last 8761
_journal_paper_doi 10.1021/ic501437g
_journal_volume 53
_journal_year 2014
_chemical_absolute_configuration ad
_chemical_compound_source 'synthesis as described'
_chemical_formula_moiety 'C11 H13 N3 O S4'
_chemical_formula_sum 'C11 H13 N3 O S4'
_chemical_formula_weight 331.48
_chemical_name_systematic
;
 ?
;
_space_group_IT_number 33
_symmetry_cell_setting orthorhombic
_symmetry_Int_Tables_number 33
_symmetry_space_group_name_Hall 'P -2ac -2n'
_symmetry_space_group_name_H-M 'P n 21 a'
_atom_sites_solution_hydrogens geom
_atom_sites_solution_primary direct
_atom_sites_solution_secondary difmap
_audit_conform_dict_location ftp://ftp.iucr.org/pub/cif_core.dic
_audit_conform_dict_name cif_core.dic
_audit_conform_dict_version 2.4
_audit_creation_date 2011-12-16T16:06:46-00:00
_audit_creation_method 'WinGX routine CIF_UPDATE'
_cell_angle_alpha 90
_cell_angle_beta 90
_cell_angle_gamma 90
_cell_formula_units_Z 4
_cell_length_a 7.2442(7)
_cell_length_b 8.6309(11)
_cell_length_c 23.855(3)
_cell_measurement_reflns_used 2471
_cell_measurement_temperature 150(2)
_cell_measurement_theta_max 27.24
_cell_measurement_theta_min 2.51
_cell_measurement_wavelength 0.71073
_cell_volume 1491.5(3)
_computing_cell_refinement 'Bruker APEX2 (Bruker, 2006)'
_computing_data_collection 'Bruker APEX2 (Bruker, 2006)'
_computing_data_reduction 'Bruker APEX2 (Bruker, 2006)'
_computing_molecular_graphics 'Ortep-3 for Windows (Farrugia, 1997)'
_computing_publication_material
;
           WinGX publication routines (Farrugia, 1999),
           CRYSCAL (T. Roisnel, local program)
;
_computing_structure_refinement 'SHELXL-97 (Sheldrick, 1997)'
_computing_structure_solution 'SIR97 (Altomare et al., 1999)'
_diffrn_ambient_temperature 150(2)
_diffrn_detector 'CCD plate'
_diffrn_measured_fraction_theta_full 0.987
_diffrn_measured_fraction_theta_max 0.987
_diffrn_measurement_device_type 'APEXII, Bruker-AXS'
_diffrn_measurement_method 'CCD rotation images, thin slices'
_diffrn_radiation_monochromator graphite
_diffrn_radiation_probe x-ray
_diffrn_radiation_type MoK\a
_diffrn_radiation_wavelength 0.71073
_diffrn_reflns_av_R_equivalents 0.0463
_diffrn_reflns_av_unetI/netI 0.0525
_diffrn_reflns_limit_h_max 9
_diffrn_reflns_limit_h_min -8
_diffrn_reflns_limit_k_max 11
_diffrn_reflns_limit_k_min -6
_diffrn_reflns_limit_l_max 30
_diffrn_reflns_limit_l_min -30
_diffrn_reflns_number 6636
_diffrn_reflns_theta_full 27.48
_diffrn_reflns_theta_max 27.48
_diffrn_reflns_theta_min 2.94
_exptl_absorpt_coefficient_mu 0.631
_exptl_absorpt_correction_T_max 0.939
_exptl_absorpt_correction_T_min 0.696
_exptl_absorpt_correction_type multi-scan
_exptl_absorpt_process_details
;
  [Sheldrick, G.M. (2002). SADABS Bruker AXS Inc., Madison, Wisconsin, USA]
;
_exptl_crystal_colour colourless
_exptl_crystal_density_diffrn 1.476
_exptl_crystal_density_method 'not measured'
_exptl_crystal_description plate
_exptl_crystal_F_000 688
_exptl_crystal_size_max 0.58
_exptl_crystal_size_mid 0.28
_exptl_crystal_size_min 0.1
_refine_diff_density_max 0.877
_refine_diff_density_min -0.323
_refine_diff_density_rms 0.073
_refine_ls_abs_structure_details 'Flack H D (1983), Acta Cryst. A39, 876-881'
_refine_ls_abs_structure_Flack 0.28(12)
_refine_ls_extinction_method none
_refine_ls_goodness_of_fit_ref 1.028
_refine_ls_hydrogen_treatment constr
_refine_ls_matrix_type full
_refine_ls_number_parameters 173
_refine_ls_number_reflns 2477
_refine_ls_number_restraints 1
_refine_ls_restrained_S_all 1.028
_refine_ls_R_factor_all 0.0459
_refine_ls_R_factor_gt 0.0427
_refine_ls_shift/su_max 0.026
_refine_ls_shift/su_mean 0.003
_refine_ls_structure_factor_coef Fsqd
_refine_ls_weighting_details 'calc w=1/[\s^2^(Fo^2^)+(0.0502P)^2^+1.5037P] where P=(Fo^2^+2Fc^2^)/3'
_refine_ls_weighting_scheme calc
_refine_ls_wR_factor_gt 0.1046
_refine_ls_wR_factor_ref 0.1074
_reflns_number_gt 2327
_reflns_number_total 2477
_reflns_threshold_expression >2sigma(I)
_cod_data_source_file ic501437g_si_001.cif
_cod_data_source_block compound4
_cod_depositor_comments 'Adding full bibliography for 4340712--4340715.cif.'
_cod_database_code 4340712

loop_
_symmetry_equiv_pos_as_xyz
'x, y, z'
'-x, y+1/2, -z'
'-x+1/2, y+1/2, z+1/2'
'x+1/2, y, -z+1/2'

loop_
_atom_site_label
_atom_site_type_symbol
_atom_site_fract_x
_atom_site_fract_y
_atom_site_fract_z
_atom_site_U_iso_or_equiv
_atom_site_adp_type
_atom_site_occupancy
_atom_site_symmetry_multiplicity
_atom_site_calc_flag
_atom_site_refinement_flags
S1 S -0.06125(15) 0.2084(2) 0.45161(4) 0.0452(4) Uani 1 1 d .
S2 S -0.21489(11) 0.25079(14) 0.56696(4) 0.0272(2) Uani 1 1 d .
S3 S 0.30246(12) 0.26079(11) 0.65208(4) 0.0232(2) Uani 1 1 d .
S4 S -0.15912(12) 0.27591(12) 0.69226(4) 0.0233(2) Uani 1 1 d .
C1 C -0.0345(5) 0.2312(5) 0.52060(15) 0.0254(9) Uani 1 1 d .
N2 N 0.1283(4) 0.2365(4) 0.54949(12) 0.0185(6) Uani 1 1 d .
C3 C 0.3053(5) 0.2221(5) 0.51990(16) 0.0263(9) Uani 1 1 d .
H3A H 0.2929 0.1433 0.49 0.032 Uiso 1 1 calc R
H3B H 0.4003 0.1852 0.5466 0.032 Uiso 1 1 calc R
C4 C 0.3689(6) 0.3722(6) 0.4942(2) 0.0430(13) Uani 1 1 d .
H4A H 0.4773 0.3519 0.4701 0.052 Uiso 1 1 calc R
H4B H 0.2692 0.4142 0.4702 0.052 Uiso 1 1 calc R
O5 O 0.4168(5) 0.4841(4) 0.53503(17) 0.0478(9) Uani 1 1 d .
H5 H 0.325 0.5405 0.5418 0.072 Uiso 1 1 calc R
C6 C 0.1097(4) 0.2531(4) 0.60765(13) 0.0176(7) Uani 1 1 d .
C7 C 0.3548(7) 0.0559(6) 0.6562(2) 0.0450(13) Uani 1 1 d .
H7A H 0.3695 0.0144 0.6177 0.054 Uiso 1 1 calc R
H7B H 0.4736 0.042 0.676 0.054 Uiso 1 1 calc R
C8 C 0.2117(8) -0.0329(7) 0.6852(2) 0.0505(14) Uani 1 1 d .
H8A H 0.0894 -0.0091 0.6688 0.061 Uiso 1 1 calc R
H8B H 0.2092 -0.0037 0.7254 0.061 Uiso 1 1 calc R
C9 C 0.2514(7) -0.2046(6) 0.6796(3) 0.0503(14) Uani 1 1 d .
N10 N 0.2777(6) -0.3327(5) 0.67835(18) 0.0365(9) Uani 1 1 d .
C11 C -0.0689(4) 0.2619(5) 0.62435(13) 0.0190(7) Uani 1 1 d .
C12 C -0.1443(6) 0.4839(5) 0.70194(16) 0.0264(9) Uani 1 1 d .
H12A H -0.1789 0.5094 0.741 0.032 Uiso 1 1 calc R
H12B H -0.0149 0.5171 0.6962 0.032 Uiso 1 1 calc R
C13 C -0.2683(6) 0.5737(5) 0.66212(19) 0.0292(9) Uani 1 1 d .
H13A H -0.2344 0.5484 0.623 0.035 Uiso 1 1 calc R
H13B H -0.3981 0.5418 0.668 0.035 Uiso 1 1 calc R
C14 C -0.2523(6) 0.7426(6) 0.67073(19) 0.0335(10) Uani 1 1 d .
N15 N -0.2404(6) 0.8719(5) 0.6775(2) 0.0440(11) Uani 1 1 d .

loop_
_atom_site_aniso_label
_atom_site_aniso_U_11
_atom_site_aniso_U_22
_atom_site_aniso_U_33
_atom_site_aniso_U_23
_atom_site_aniso_U_13
_atom_site_aniso_U_12
S1 0.0310(5) 0.0864(11) 0.0181(4) -0.0088(6) 0.0004(4) -0.0052(6)
S2 0.0148(4) 0.0448(7) 0.0222(4) -0.0082(5) -0.0001(3) 0.0010(5)
S3 0.0230(4) 0.0164(4) 0.0302(4) 0.0007(5) -0.0091(3) -0.0009(5)
S4 0.0302(4) 0.0196(5) 0.0202(4) -0.0021(4) 0.0050(3) 0.0031(5)
C1 0.0182(15) 0.037(3) 0.0213(16) -0.0030(17) 0.0009(13) -0.0018(18)
N2 0.0145(12) 0.0184(16) 0.0225(13) -0.0027(12) 0.0028(10) 0.0000(13)
C3 0.0155(16) 0.034(3) 0.0298(19) 0.0014(18) 0.0061(14) 0.0043(17)
C4 0.025(2) 0.053(3) 0.051(3) 0.027(3) 0.011(2) 0.006(2)
O5 0.0302(17) 0.0298(18) 0.084(3) 0.0129(19) -0.0025(18) -0.0054(15)
C6 0.0213(15) 0.0112(16) 0.0204(15) 0.0000(14) -0.0016(12) -0.0008(17)
C7 0.039(3) 0.027(3) 0.069(4) 0.005(2) -0.018(3) 0.006(2)
C8 0.058(3) 0.049(3) 0.045(3) 0.013(3) 0.003(3) 0.016(3)
C9 0.043(3) 0.034(3) 0.074(4) 0.019(3) -0.025(3) -0.003(2)
N10 0.044(2) 0.024(2) 0.041(2) 0.0091(17) -0.0059(18) 0.000(2)
C11 0.0205(16) 0.0172(16) 0.0194(15) -0.0034(16) -0.0021(12) -0.0016(19)
C12 0.038(2) 0.019(2) 0.0229(18) -0.0090(15) 0.0028(17) 0.0043(19)
C13 0.033(2) 0.020(2) 0.035(2) -0.0029(18) 0.0021(18) 0.0041(19)
C14 0.034(2) 0.029(3) 0.038(2) 0.002(2) 0.0047(17) 0.007(2)
N15 0.050(3) 0.023(2) 0.059(3) -0.0043(19) 0.002(2) 0.007(2)

loop_
_atom_type_symbol
_atom_type_description
_atom_type_scat_dispersion_real
_atom_type_scat_dispersion_imag
_atom_type_scat_source
C C 0.0033 0.0016 'International Tables Vol C Tables 4.2.6.8 and 6.1.1.4'
H H 0 0 'International Tables Vol C Tables 4.2.6.8 and 6.1.1.4'
N N 0.0061 0.0033 'International Tables Vol C Tables 4.2.6.8 and 6.1.1.4'
O O 0.0106 0.006 'International Tables Vol C Tables 4.2.6.8 and 6.1.1.4'
S S 0.1246 0.1234 'International Tables Vol C Tables 4.2.6.8 and 6.1.1.4'

loop_
_geom_angle_atom_site_label_1
_geom_angle_atom_site_label_2
_geom_angle_atom_site_label_3
_geom_angle
C1 S2 C11 92.85(16)
C6 S3 C7 99.3(2)
C11 S4 C12 99.45(19)
N2 C1 S1 127.0(3)
N2 C1 S2 109.2(2)
S1 C1 S2 123.9(2)
C1 N2 C6 114.8(3)
C1 N2 C3 120.5(3)
C6 N2 C3 124.6(3)
N2 C3 C4 113.0(3)
N2 C3 H3A 109
C4 C3 H3A 109
N2 C3 H3B 109
C4 C3 H3B 109
H3A C3 H3B 107.8
O5 C4 C3 112.5(4)
O5 C4 H4A 109.1
C3 C4 H4A 109.1
O5 C4 H4B 109.1
C3 C4 H4B 109.1
H4A C4 H4B 107.8
C4 O5 H5 109.5
C11 C6 N2 112.9(3)
C11 C6 S3 125.4(3)
N2 C6 S3 121.7(2)
C8 C7 S3 112.9(4)
C8 C7 H7A 109
S3 C7 H7A 109
C8 C7 H7B 109
S3 C7 H7B 109
H7A C7 H7B 107.8
C7 C8 C9 109.6(5)
C7 C8 H8A 109.8
C9 C8 H8A 109.7
C7 C8 H8B 109.8
C9 C8 H8B 109.8
H8A C8 H8B 108.2
N10 C9 C8 176.2(7)
C6 C11 S2 110.3(2)
C6 C11 S4 129.2(2)
S2 C11 S4 120.48(18)
C13 C12 S4 113.0(3)
C13 C12 H12A 109
S4 C12 H12A 109
C13 C12 H12B 109
S4 C12 H12B 109
H12A C12 H12B 107.8
C14 C13 C12 111.7(4)
C14 C13 H13A 109.3
C12 C13 H13A 109.3
C14 C13 H13B 109.3
C12 C13 H13B 109.3
H13A C13 H13B 107.9
N15 C14 C13 179.7(6)

loop_
_geom_bond_atom_site_label_1
_geom_bond_atom_site_label_2
_geom_bond_distance
S1 C1 1.669(4)
S2 C1 1.720(4)
S2 C11 1.732(3)
S3 C6 1.754(3)
S3 C7 1.811(5)
S4 C11 1.751(3)
S4 C12 1.813(4)
C1 N2 1.367(4)
N2 C6 1.401(4)
N2 C3 1.469(4)
C3 C4 1.505(6)
C3 H3A 0.99
C3 H3B 0.99
C4 O5 1.414(7)
C4 H4A 0.99
C4 H4B 0.99
O5 H5 0.84
C6 C11 1.356(4)
C7 C8 1.464(8)
C7 H7A 0.99
C7 H7B 0.99
C8 C9 1.515(8)
C8 H8A 0.99
C8 H8B 0.99
C9 N10 1.122(7)
C12 C13 1.520(6)
C12 H12A 0.99
C12 H12B 0.99
C13 C14 1.476(6)
C13 H13A 0.99
C13 H13B 0.99
C14 N15 1.131(6)

loop_
_geom_torsion_atom_site_label_1
_geom_torsion_atom_site_label_2
_geom_torsion_atom_site_label_3
_geom_torsion_atom_site_label_4
_geom_torsion
C11 S2 C1 N2 -1.1(3)
C11 S2 C1 S1 178.5(3)
S1 C1 N2 C6 -178.5(3)
S2 C1 N2 C6 1.0(4)
S1 C1 N2 C3 0.3(6)
S2 C1 N2 C3 179.9(3)
C1 N2 C3 C4 82.0(5)
C6 N2 C3 C4 -99.3(4)
N2 C3 C4 O5 67.7(4)
C1 N2 C6 C11 -0.4(5)
C3 N2 C6 C11 -179.2(4)
C1 N2 C6 S3 179.6(3)
C3 N2 C6 S3 0.8(5)
C7 S3 C6 C11 100.4(4)
C7 S3 C6 N2 -79.6(3)
C6 S3 C7 C8 -66.7(4)
S3 C7 C8 C9 171.9(4)
N2 C6 C11 S2 -0.4(4)
S3 C6 C11 S2 179.6(2)
N2 C6 C11 S4 177.5(3)
S3 C6 C11 S4 -2.5(6)
C1 S2 C11 C6 0.9(3)
C1 S2 C11 S4 -177.2(3)
C12 S4 C11 C6 85.0(4)
C12 S4 C11 S2 -97.3(3)
C11 S4 C12 C13 64.8(3)
S4 C12 C13 C14 -179.6(3)
